data_7112389
loop_
_publ_author_name
'Abdalla, Joseph A. B.'
'Riddlestone, Ian M.'
'Tirfoin, Remi'
'Phillips, Nicholas'
'Bates, Joshua I.'
'Aldridge, Simon'

_publ_section_title
;
 Al-H \s-bond coordination: expanded ring carbene adducts of AlH3 as
 neutral bi- and tri-functional donor ligands.
;
_journal_issue 49
_journal_name_full 'Chemical communications (Cambridge, England)'
_journal_page_first 5547
_journal_page_last 5549
_journal_paper_doi 10.1039/c3cc42342e
_journal_volume 49
_journal_year 2013
_chemical_formula_moiety 'C35 H51 Al1 N2'
_chemical_formula_sum 'C35 H51 Al N2'
_chemical_formula_weight 526.78
_space_group_IT_number 14
_symmetry_cell_setting monoclinic
_symmetry_space_group_name_Hall '-P 2ybc'
_symmetry_space_group_name_H-M 'P 1 21/c 1'
_atom_sites_solution_hydrogens difmap
_atom_sites_solution_primary other
_audit_creation_date 13-03-25
_audit_creation_method CRYSTALS_ver_14.40
_cell_angle_alpha 90
_cell_angle_beta 105.3598(5)
_cell_angle_gamma 90
_cell_formula_units_Z 4
_cell_length_a 10.65680(10)
_cell_length_b 19.2990(2)
_cell_length_c 16.7649(2)
_cell_measurement_reflns_used 7697
_cell_measurement_temperature 150
_cell_measurement_theta_max 27
_cell_measurement_theta_min 5
_cell_volume 3324.81(6)
_computing_cell_refinement 'DENZO/SCALEPACK (Otwinowski & Minor, 1997)'
_computing_data_collection 'COLLECT (Nonius, 2001).'
_computing_data_reduction 'DENZO/SCALEPACK (Otwinowski & Minor, 1997)'
_computing_molecular_graphics 'CAMERON (Watkin et al., 1996)'
_computing_publication_material 'CRYSTALS (Betteridge et al., 2003)'
_computing_structure_refinement 'CRYSTALS (Betteridge et al., 2003)'
_computing_structure_solution 'Superflip (Palatinus & Chapuis, 2007)'
_diffrn_ambient_temperature 150
_diffrn_measured_fraction_theta_full 0.992
_diffrn_measured_fraction_theta_max 0.992
_diffrn_measurement_device Area
_diffrn_measurement_device_type 'Nonius KappaCCD'
_diffrn_measurement_method \w
_diffrn_radiation_monochromator graphite
_diffrn_radiation_type 'Mo K\a'
_diffrn_radiation_wavelength 0.71073
_diffrn_reflns_av_R_equivalents 0.021
_diffrn_reflns_limit_h_max 13
_diffrn_reflns_limit_h_min -13
_diffrn_reflns_limit_k_max 25
_diffrn_reflns_limit_k_min -21
_diffrn_reflns_limit_l_max 21
_diffrn_reflns_limit_l_min -21
_diffrn_reflns_number 73798
_diffrn_reflns_theta_full 27.485
_diffrn_reflns_theta_max 27.485
_diffrn_reflns_theta_min 5.154
_diffrn_standards_number 0
_exptl_absorpt_coefficient_mu 0.085
_exptl_absorpt_correction_T_max 0.98
_exptl_absorpt_correction_T_min 0.85
_exptl_absorpt_correction_type multi-scan
_exptl_absorpt_process_details 'DENZO/SCALEPACK (Otwinowski & Minor, 1997)'
_exptl_crystal_colour colourless
_exptl_crystal_density_diffrn 1.052
_exptl_crystal_density_method 'not measured'
_exptl_crystal_description block
_exptl_crystal_F_000 1152
_exptl_crystal_size_max 0.450
_exptl_crystal_size_mid 0.240
_exptl_crystal_size_min 0.210
_refine_diff_density_max 0.36
_refine_diff_density_min -0.28
_refine_ls_extinction_method None
_refine_ls_goodness_of_fit_ref 0.9276
_refine_ls_hydrogen_treatment mixed
_refine_ls_matrix_type full
_refine_ls_number_parameters 418
_refine_ls_number_reflns 7561
_refine_ls_number_restraints 256
_refine_ls_R_factor_all 0.0612
_refine_ls_R_factor_gt 0.0463
_refine_ls_shift/su_max 0.0044486
_refine_ls_shift/su_mean 0.0003953
_refine_ls_structure_factor_coef Fsqd
_refine_ls_weighting_details
;
Method, part 1, Chebychev polynomial, (Watkin, 1994, Prince, 1982)
[weight] = 1.0/[A~0~*T~0~(x)+A~1~*T~1~(x) ... +A~n-1~]*T~n-1~(x)]
where A~i~ are the Chebychev coefficients listed below and x= Fcalc/Fmax
Method = Robust Weighting (Prince, 1982)
W = [weight] * [1-(deltaF/6*sigmaF)^2^]^2^
A~i~ are:
20.3 29.7 14.6 3.74
;
_refine_ls_weighting_scheme calc
_refine_ls_wR_factor_all 0.1110
_refine_ls_wR_factor_gt 0.1010
_refine_ls_wR_factor_ref 0.1109
_reflns_limit_h_max 13
_reflns_limit_h_min -13
_reflns_limit_k_max 25
_reflns_limit_k_min 0
_reflns_limit_l_max 21
_reflns_limit_l_min 0
_reflns_number_gt 6121
_reflns_number_total 7562
_reflns_threshold_expression I>2.0\s(I)
_oxford_diffrn_Wilson_B_factor 2.50
_oxford_diffrn_Wilson_scale 4.15
_oxford_refine_ls_r_factor_ref 0.0611
_oxford_refine_ls_scale 0.5836(8)
_oxford_reflns_number_all 7562
_oxford_reflns_threshold_expression_ref I>0.0\s(I)
_oxford_structure_analysis_title '009jart12 At 15:25 on 27/10'
_cod_data_source_file c3cc42342e.txt
_cod_data_source_block 009jart12
_cod_depositor_comments
;
The following automatic conversions were performed:

'_atom_sites_solution_primary' value 'Other' changed to 'other'
according to
/usr/data/users/saulius/automatic-downloads/retrospective/RSC/lib/dictionaries/cif_core.dic
dictionary named 'cif_core.dic' version 2.4.2 from 2011-04-26.

Automatic conversion script
Id: cif_fix_values 2281 2013-09-26 08:29:07Z andrius 
;
_cod_original_sg_symbol_H-M 'P 21/c '
_cod_original_formula_sum 'C35 H51 Al1 N2'
_cod_database_code 7112389

loop_
_symmetry_equiv_pos_as_xyz
x,y,z
-x,-y,-z
x,-y+1/2,z+1/2
-x,y+1/2,-z+1/2

loop_
_atom_site_label
_atom_site_type_symbol
_atom_site_fract_x
_atom_site_fract_y
_atom_site_fract_z
_atom_site_U_iso_or_equiv
_atom_site_occupancy
_atom_site_adp_type
_atom_site_refinement_flags_posn
_atom_site_disorder_assembly
_atom_site_disorder_group
C2 C 0.41659(11) 0.24472(6) 0.46948(7) 0.0220 1.0000 Uani . . .
C4 C 0.40559(13) 0.13462(6) 0.53488(7) 0.0240 1.0000 Uani . . .
C5 C 0.28952(13) 0.12169(7) 0.55661(8) 0.0268 1.0000 Uani . . .
C6 C 0.29845(15) 0.08402(8) 0.62900(9) 0.0337 1.0000 Uani . . .
C7 C 0.41631(16) 0.05903(8) 0.67598(9) 0.0384 1.0000 Uani . . .
C8 C 0.52864(15) 0.06999(8) 0.65113(9) 0.0346 1.0000 Uani . . .
C9 C 0.52590(13) 0.10819(7) 0.58007(8) 0.0271 1.0000 Uani . . .
C10 C 0.65065(13) 0.12010(7) 0.55404(9) 0.0307 1.0000 Uani . . .
C11 C 0.70458(16) 0.05119(9) 0.53191(11) 0.0436 1.0000 Uani . . .
C12 C 0.75295(15) 0.15857(9) 0.62052(11) 0.0437 1.0000 Uani . . .
C13 C 0.15875(13) 0.14811(8) 0.50517(9) 0.0326 1.0000 Uani . . .
C14 C 0.11651(18) 0.21295(9) 0.54305(13) 0.0513 1.0000 Uani . . .
C15 C 0.05307(16) 0.09281(10) 0.49280(13) 0.0496 1.0000 Uani . . .
C16 C 0.38992(14) 0.13560(7) 0.38539(8) 0.0284 1.0000 Uani . . .
C17 C 0.44641(15) 0.17664(7) 0.32617(8) 0.0316 1.0000 Uani . . .
C18 C 0.38804(15) 0.24846(7) 0.31782(8) 0.0317 1.0000 Uani . . .
C20 C 0.42344(12) 0.35550(6) 0.40191(7) 0.0233 1.0000 Uani . . .
C21 C 0.54683(13) 0.38521(7) 0.41163(8) 0.0257 1.0000 Uani . . .
C22 C 0.55305(15) 0.45740(7) 0.40707(8) 0.0317 1.0000 Uani . . .
C23 C 0.44173(16) 0.49771(7) 0.39223(9) 0.0347 1.0000 Uani . . .
C24 C 0.32156(15) 0.46699(7) 0.38297(9) 0.0335 1.0000 Uani . . .
C25 C 0.30957(13) 0.39525(7) 0.38816(8) 0.0279 1.0000 Uani . . .
C26 C 0.17650(14) 0.36291(8) 0.37911(10) 0.0363 1.0000 Uani . . .
C27 C 0.09936(17) 0.40075(12) 0.43082(12) 0.0533 1.0000 Uani . . .
C28 C 0.09847(16) 0.35985(10) 0.28850(11) 0.0452 1.0000 Uani . . .
C29 C 0.67001(13) 0.34222(8) 0.42556(9) 0.0332 1.0000 Uani . . .
C30 C 0.71388(17) 0.33658(11) 0.34577(11) 0.0473 1.0000 Uani . . .
C31 C 0.78095(15) 0.37082(11) 0.49560(10) 0.0468 1.0000 Uani . . .
C40 C 0.8070(8) 0.3698(5) 0.7818(6) 0.0931 0.3784 Uani D 1 1
C41 C 0.9288(8) 0.3862(4) 0.7562(7) 0.0749 0.3784 Uani D 1 1
C42 C 0.9787(8) 0.3397(4) 0.7096(6) 0.0816 0.3784 Uani D 1 1
C43 C 1.0858(8) 0.3569(5) 0.6823(6) 0.0775 0.3784 Uani D 1 1
C44 C 1.1430(10) 0.4200(5) 0.6989(8) 0.0742 0.3784 Uani D 1 1
C45 C 1.0936(13) 0.4665(5) 0.7443(11) 0.0762 0.3784 Uani D 1 1
C46 C 0.9913(12) 0.4490(5) 0.7757(9) 0.0705 0.3784 Uani D 1 1
C50 C 0.8474(5) 0.3441(2) 0.7726(3) 0.0676 0.6216 Uani D 1 2
C51 C 0.9597(4) 0.37596(17) 0.7471(4) 0.0460 0.6216 Uani D 1 2
C52 C 1.0292(3) 0.33801(16) 0.7021(3) 0.0437 0.6216 Uani D 1 2
C53 C 1.1312(4) 0.3681(2) 0.6779(3) 0.0475 0.6216 Uani D 1 2
C54 C 1.1660(5) 0.4360(2) 0.6971(4) 0.0459 0.6216 Uani D 1 2
C55 C 1.0997(6) 0.4734(2) 0.7425(5) 0.0441 0.6216 Uani D 1 2
C56 C 0.9958(6) 0.4447(2) 0.7661(5) 0.0433 0.6216 Uani D 1 2
Al1 Al 0.45587(4) 0.29611(2) 0.58392(2) 0.0285 1.0000 Uani . . .
N3 N 0.40139(10) 0.17572(5) 0.46230(6) 0.0231 1.0000 Uani . . .
N19 N 0.41155(10) 0.28066(5) 0.40047(6) 0.0236 1.0000 Uani . . .
H61 H 0.2201 0.0750 0.6453 0.0399 1.0000 Uiso R . .
H71 H 0.4190 0.0341 0.7254 0.0466 1.0000 Uiso R . .
H81 H 0.6115 0.0514 0.6843 0.0426 1.0000 Uiso R . .
H101 H 0.6285 0.1492 0.5048 0.0367 1.0000 Uiso R . .
H112 H 0.7799 0.0604 0.5100 0.0645 1.0000 Uiso R . .
H111 H 0.7306 0.0217 0.5820 0.0647 1.0000 Uiso R . .
H113 H 0.6381 0.0270 0.4895 0.0641 1.0000 Uiso R . .
H121 H 0.8300 0.1663 0.6008 0.0646 1.0000 Uiso R . .
H123 H 0.7786 0.1311 0.6715 0.0652 1.0000 Uiso R . .
H122 H 0.7198 0.2025 0.6329 0.0645 1.0000 Uiso R . .
H131 H 0.1690 0.1604 0.4497 0.0385 1.0000 Uiso R . .
H142 H 0.0322 0.2284 0.5083 0.0759 1.0000 Uiso R . .
H141 H 0.1070 0.2010 0.5982 0.0759 1.0000 Uiso R . .
H143 H 0.1822 0.2501 0.5466 0.0761 1.0000 Uiso R . .
H151 H -0.0279 0.1097 0.4555 0.0724 1.0000 Uiso R . .
H153 H 0.0367 0.0820 0.5465 0.0731 1.0000 Uiso R . .
H152 H 0.0806 0.0506 0.4705 0.0738 1.0000 Uiso R . .
H161 H 0.4376 0.0922 0.4005 0.0342 1.0000 Uiso R . .
H162 H 0.2976 0.1248 0.3597 0.0343 1.0000 Uiso R . .
H171 H 0.5419 0.1788 0.3479 0.0379 1.0000 Uiso R . .
H172 H 0.4242 0.1543 0.2718 0.0381 1.0000 Uiso R . .
H181 H 0.4263 0.2780 0.2850 0.0388 1.0000 Uiso R . .
H182 H 0.2926 0.2450 0.2931 0.0386 1.0000 Uiso R . .
H221 H 0.6356 0.4794 0.4151 0.0378 1.0000 Uiso R . .
H231 H 0.4469 0.5474 0.3890 0.0420 1.0000 Uiso R . .
H241 H 0.2440 0.4950 0.3737 0.0407 1.0000 Uiso R . .
H261 H 0.1916 0.3152 0.4001 0.0431 1.0000 Uiso R . .
H271 H 0.0195 0.3751 0.4290 0.0792 1.0000 Uiso R . .
H272 H 0.1507 0.4041 0.4881 0.0783 1.0000 Uiso R . .
H273 H 0.0761 0.4476 0.4093 0.0786 1.0000 Uiso R . .
H281 H 0.0141 0.3383 0.2842 0.0685 1.0000 Uiso R . .
H282 H 0.0828 0.4072 0.2657 0.0667 1.0000 Uiso R . .
H283 H 0.1453 0.3343 0.2552 0.0674 1.0000 Uiso R . .
H291 H 0.6499 0.2952 0.4404 0.0398 1.0000 Uiso R . .
H301 H 0.7908 0.3064 0.3545 0.0697 1.0000 Uiso R . .
H302 H 0.7375 0.3836 0.3300 0.0699 1.0000 Uiso R . .
H303 H 0.6445 0.3173 0.3008 0.0700 1.0000 Uiso R . .
H311 H 0.8534 0.3384 0.5057 0.0687 1.0000 Uiso R . .
H312 H 0.8102 0.4160 0.4795 0.0691 1.0000 Uiso R . .
H313 H 0.7520 0.3765 0.5459 0.0688 1.0000 Uiso R . .
H401 H 0.7788 0.4106 0.8061 0.1397 0.3784 Uiso R 1 1
H402 H 0.8254 0.3330 0.8226 0.1398 0.3784 Uiso R 1 1
H403 H 0.7386 0.3561 0.7342 0.1399 0.3784 Uiso R 1 1
H421 H 0.9396 0.2963 0.6971 0.0982 0.3784 Uiso R 1 1
H431 H 1.1194 0.3249 0.6522 0.0934 0.3784 Uiso R 1 1
H441 H 1.2159 0.4318 0.6805 0.0902 0.3784 Uiso R 1 1
H451 H 1.1299 0.5109 0.7542 0.0922 0.3784 Uiso R 1 1
H461 H 0.9633 0.4795 0.8110 0.0852 0.3784 Uiso R 1 1
H501 H 0.8154 0.3753 0.8096 0.1025 0.6216 Uiso R 1 2
H502 H 0.8777 0.3032 0.8025 0.1023 0.6216 Uiso R 1 2
H503 H 0.7778 0.3308 0.7258 0.1023 0.6216 Uiso R 1 2
H521 H 1.0064 0.2920 0.6877 0.0523 0.6216 Uiso R 1 2
H531 H 1.1783 0.3415 0.6482 0.0575 0.6216 Uiso R 1 2
H541 H 1.2347 0.4560 0.6800 0.0551 0.6216 Uiso R 1 2
H551 H 1.1250 0.5196 0.7576 0.0534 0.6216 Uiso R 1 2
H561 H 0.9485 0.4713 0.7948 0.0527 0.6216 Uiso R 1 2
H1 H 0.4429(18) 0.2437(10) 0.6516(11) 0.054(5) 1.0000 Uiso . . .
H2 H 0.5949(18) 0.3228(10) 0.5964(11) 0.051(5) 1.0000 Uiso . . .
H3 H 0.3548(19) 0.3529(10) 0.5748(12) 0.054(5) 1.0000 Uiso . . .

loop_
_atom_site_aniso_label
_atom_site_aniso_U_11
_atom_site_aniso_U_22
_atom_site_aniso_U_33
_atom_site_aniso_U_23
_atom_site_aniso_U_13
_atom_site_aniso_U_12
C2 0.0229(6) 0.0226(6) 0.0218(5) -0.0005(4) 0.0085(4) -0.0017(4)
C4 0.0312(6) 0.0209(6) 0.0211(6) -0.0015(4) 0.0091(5) -0.0038(5)
C5 0.0316(7) 0.0235(6) 0.0274(6) -0.0032(5) 0.0114(5) -0.0026(5)
C6 0.0406(8) 0.0346(7) 0.0304(7) -0.0001(6) 0.0174(6) -0.0078(6)
C7 0.0511(9) 0.0398(8) 0.0251(7) 0.0072(6) 0.0114(6) -0.0065(7)
C8 0.0388(8) 0.0358(7) 0.0262(6) 0.0051(5) 0.0033(6) -0.0028(6)
C9 0.0302(6) 0.0257(6) 0.0247(6) -0.0011(5) 0.0060(5) -0.0041(5)
C10 0.0275(6) 0.0307(7) 0.0336(7) 0.0016(5) 0.0074(5) -0.0024(5)
C11 0.0385(8) 0.0421(9) 0.0534(10) -0.0073(7) 0.0178(7) -0.0012(7)
C12 0.0319(8) 0.0433(9) 0.0531(10) -0.0093(7) 0.0065(7) -0.0070(6)
C13 0.0289(7) 0.0346(7) 0.0374(7) 0.0009(6) 0.0142(6) -0.0001(6)
C14 0.0448(9) 0.0372(9) 0.0748(13) -0.0052(8) 0.0208(9) 0.0058(7)
C15 0.0329(8) 0.0444(9) 0.0687(12) -0.0037(8) 0.0087(8) -0.0044(7)
C16 0.0412(7) 0.0225(6) 0.0228(6) -0.0047(5) 0.0105(5) -0.0031(5)
C17 0.0440(8) 0.0291(7) 0.0244(6) -0.0040(5) 0.0141(6) -0.0002(6)
C18 0.0487(8) 0.0276(6) 0.0197(6) -0.0017(5) 0.0107(6) -0.0026(6)
C20 0.0290(6) 0.0223(6) 0.0202(5) 0.0009(4) 0.0094(5) -0.0013(5)
C21 0.0295(6) 0.0284(6) 0.0200(5) 0.0012(5) 0.0080(5) -0.0028(5)
C22 0.0392(7) 0.0306(7) 0.0256(6) -0.0008(5) 0.0088(5) -0.0113(6)
C23 0.0544(9) 0.0229(6) 0.0279(7) -0.0009(5) 0.0129(6) -0.0031(6)
C24 0.0433(8) 0.0280(7) 0.0310(7) 0.0017(5) 0.0127(6) 0.0077(6)
C25 0.0305(7) 0.0295(7) 0.0254(6) 0.0016(5) 0.0102(5) 0.0017(5)
C26 0.0273(7) 0.0399(8) 0.0432(8) 0.0076(6) 0.0121(6) 0.0027(6)
C27 0.0357(8) 0.0767(13) 0.0531(10) 0.0059(9) 0.0217(8) 0.0095(9)
C28 0.0344(8) 0.0479(9) 0.0494(9) 0.0000(7) 0.0040(7) 0.0012(7)
C29 0.0270(6) 0.0379(7) 0.0364(7) 0.0036(6) 0.0115(6) -0.0006(6)
C30 0.0395(8) 0.0639(11) 0.0421(9) -0.0064(8) 0.0173(7) 0.0051(8)
C31 0.0291(7) 0.0704(12) 0.0404(8) 0.0004(8) 0.0082(6) -0.0013(7)
C40 0.102(6) 0.077(5) 0.077(5) 0.013(4) -0.018(4) -0.017(4)
C41 0.091(5) 0.061(3) 0.050(4) 0.004(3) -0.021(3) 0.004(3)
C42 0.096(5) 0.062(4) 0.065(4) -0.012(3) -0.015(4) -0.003(4)
C43 0.094(6) 0.062(4) 0.062(4) -0.017(4) -0.006(4) 0.009(4)
C44 0.086(5) 0.067(5) 0.054(4) 0.001(4) -0.010(4) 0.016(4)
C45 0.090(6) 0.062(5) 0.062(5) 0.000(4) -0.007(4) 0.018(4)
C46 0.089(6) 0.054(4) 0.053(5) -0.005(3) -0.009(4) 0.011(4)
C50 0.063(2) 0.072(3) 0.067(2) 0.000(2) 0.0153(19) -0.019(2)
C51 0.0528(19) 0.0445(18) 0.0366(16) 0.0015(14) 0.0046(14) -0.0078(15)
C52 0.054(2) 0.0335(15) 0.0388(15) -0.0029(12) 0.0044(17) -0.0046(14)
C53 0.053(2) 0.049(2) 0.0385(15) -0.0016(14) 0.0084(16) 0.0019(16)
C54 0.0442(17) 0.048(2) 0.0431(18) 0.0114(17) 0.0074(14) 0.0005(15)
C55 0.043(2) 0.0310(16) 0.053(2) 0.0030(16) 0.0026(17) 0.0006(15)
C56 0.0453(19) 0.038(2) 0.046(2) -0.0041(16) 0.0104(17) 0.0031(16)
Al1 0.0405(2) 0.02500(19) 0.02207(18) -0.00341(15) 0.01170(16) -0.00449(16)
N3 0.0302(5) 0.0205(5) 0.0199(5) -0.0012(4) 0.0088(4) -0.0025(4)
N19 0.0299(5) 0.0216(5) 0.0205(5) -0.0007(4) 0.0088(4) -0.0007(4)

loop_
_atom_type_symbol
_atom_type_scat_dispersion_real
_atom_type_scat_dispersion_imag
_atom_type_scat_Cromer_Mann_a1
_atom_type_scat_Cromer_Mann_b1
_atom_type_scat_Cromer_Mann_a2
_atom_type_scat_Cromer_Mann_b2
_atom_type_scat_Cromer_Mann_a3
_atom_type_scat_Cromer_Mann_b3
_atom_type_scat_Cromer_Mann_a4
_atom_type_scat_Cromer_Mann_b4
_atom_type_scat_Cromer_Mann_c
_atom_type_scat_source
Al 0.0645 0.0514 6.4202 3.0387 1.9002 0.7426 1.5936 31.5472 1.9646 85.0886 1.1151 'International Tables Vol C 4.2.6.8 and 6.1.1.4'
N 0.0061 0.0033 12.2126 0.0057 3.1322 9.8933 2.0125 28.9975 1.1663 0.5826 -11.5290 'International Tables Vol C 4.2.6.8 and 6.1.1.4'
C 0.0033 0.0016 2.3100 20.8439 1.0200 10.2075 1.5886 0.5687 0.8650 51.6512 0.2156 'International Tables Vol C 4.2.6.8 and 6.1.1.4'
H 0.0000 0.0000 0.4930 10.5109 0.3229 26.1257 0.1402 3.1424 0.0408 57.7998 0.0030 'International Tables Vol C 4.2.6.8 and 6.1.1.4'

loop_
_geom_angle_atom_site_label_1
_geom_angle_atom_site_label_2
_geom_angle_atom_site_label_3
_geom_angle
_geom_angle_publ_flag
Al1 C2 N3 122.68(9) yes
Al1 C2 N19 119.84(9) yes
N3 C2 N19 117.42(11) yes
C5 C4 C9 122.61(12) yes
C5 C4 N3 118.99(11) yes
C9 C4 N3 118.39(11) yes
C4 C5 C6 117.20(12) yes
C4 C5 C13 122.18(12) yes
C6 C5 C13 120.61(12) yes
C5 C6 C7 121.34(13) yes
C5 C6 H61 118.5 no
C7 C6 H61 120.1 no
C6 C7 C8 120.23(13) yes
C6 C7 H71 119.1 no
C8 C7 H71 120.7 no
C7 C8 C9 120.92(14) yes
C7 C8 H81 119.7 no
C9 C8 H81 119.4 no
C4 C9 C8 117.60(12) yes
C4 C9 C10 122.25(11) yes
C8 C9 C10 120.15(12) yes
C9 C10 C11 110.51(12) yes
C9 C10 C12 111.87(12) yes
C11 C10 C12 110.92(13) yes
C9 C10 H101 107.2 no
C11 C10 H101 108.4 no
C12 C10 H101 107.7 no
C10 C11 H112 109.2 no
C10 C11 H111 109.4 no
H112 C11 H111 110.3 no
C10 C11 H113 110.1 no
H112 C11 H113 108.6 no
H111 C11 H113 109.2 no
C10 C12 H121 109.2 no
C10 C12 H123 110.7 no
H121 C12 H123 108.3 no
C10 C12 H122 110.7 no
H121 C12 H122 109.2 no
H123 C12 H122 108.7 no
C5 C13 C14 111.51(13) yes
C5 C13 C15 112.05(13) yes
C14 C13 C15 110.00(13) yes
C5 C13 H131 107.4 no
C14 C13 H131 108.2 no
C15 C13 H131 107.4 no
C13 C14 H142 109.2 no
C13 C14 H141 108.3 no
H142 C14 H141 108.9 no
C13 C14 H143 109.7 no
H142 C14 H143 109.7 no
H141 C14 H143 111.0 no
C13 C15 H151 110.4 no
C13 C15 H153 109.2 no
H151 C15 H153 108.4 no
C13 C15 H152 110.5 no
H151 C15 H152 109.8 no
H153 C15 H152 108.6 no
C17 C16 N3 110.00(10) yes
C17 C16 H161 110.4 no
N3 C16 H161 107.8 no
C17 C16 H162 110.4 no
N3 C16 H162 109.5 no
H161 C16 H162 108.8 no
C16 C17 C18 108.38(11) yes
C16 C17 H171 109.3 no
C18 C17 H171 110.8 no
C16 C17 H172 109.9 no
C18 C17 H172 109.0 no
H171 C17 H172 109.5 no
C17 C18 N19 109.60(11) yes
C17 C18 H181 111.9 no
N19 C18 H181 107.2 no
C17 C18 H182 109.2 no
N19 C18 H182 108.6 no
H181 C18 H182 110.2 no
C21 C20 C25 122.61(12) yes
C21 C20 N19 118.94(11) yes
C25 C20 N19 118.32(11) yes
C20 C21 C22 117.21(12) yes
C20 C21 C29 122.68(12) yes
C22 C21 C29 120.11(12) yes
C21 C22 C23 121.26(13) yes
C21 C22 H221 119.4 no
C23 C22 H221 119.3 no
C22 C23 C24 120.22(13) yes
C22 C23 H231 120.7 no
C24 C23 H231 119.1 no
C23 C24 C25 121.08(13) yes
C23 C24 H241 120.4 no
C25 C24 H241 118.5 no
C20 C25 C24 117.62(12) yes
C20 C25 C26 122.40(12) yes
C24 C25 C26 119.99(13) yes
C25 C26 C27 112.01(14) yes
C25 C26 C28 111.28(12) yes
C27 C26 C28 110.46(13) yes
C25 C26 H261 106.8 no
C27 C26 H261 107.8 no
C28 C26 H261 108.3 no
C26 C27 H271 109.5 no
C26 C27 H272 110.2 no
H271 C27 H272 108.7 no
C26 C27 H273 110.6 no
H271 C27 H273 108.8 no
H272 C27 H273 108.9 no
C26 C28 H281 109.8 no
C26 C28 H282 109.9 no
H281 C28 H282 108.0 no
C26 C28 H283 111.2 no
H281 C28 H283 110.1 no
H282 C28 H283 107.8 no
C21 C29 C30 110.84(12) yes
C21 C29 C31 112.43(13) yes
C30 C29 C31 110.03(12) yes
C21 C29 H291 107.9 no
C30 C29 H291 107.1 no
C31 C29 H291 108.4 no
C29 C30 H301 110.2 no
C29 C30 H302 108.9 no
H301 C30 H302 108.7 no
C29 C30 H303 110.9 no
H301 C30 H303 108.5 no
H302 C30 H303 109.5 no
C29 C31 H311 108.5 no
C29 C31 H312 110.1 no
H311 C31 H312 108.7 no
C29 C31 H313 110.2 no
H311 C31 H313 109.8 no
H312 C31 H313 109.4 no
C41 C40 H401 109.6 no
C41 C40 H402 109.0 no
H401 C40 H402 109.1 no
C41 C40 H403 109.9 no
H401 C40 H403 108.7 no
H402 C40 H403 110.5 no
C40 C41 C42 120.98(6) yes
C40 C41 C46 120.99(6) yes
C42 C41 C46 117.98(6) yes
C41 C42 C43 120.52(7) yes
C41 C42 H421 119.4 no
C43 C42 H421 120.0 no
C42 C43 C44 120.93(7) yes
C42 C43 H431 119.6 no
C44 C43 H431 119.4 no
C43 C44 C45 118.94(7) yes
C43 C44 H441 121.1 no
C45 C44 H441 120.0 no
C44 C45 C46 120.92(7) yes
C44 C45 H451 119.8 no
C46 C45 H451 119.3 no
C41 C46 C45 120.50(7) yes
C41 C46 H461 119.2 no
C45 C46 H461 120.3 no
C51 C50 H501 111.2 no
C51 C50 H502 107.8 no
H501 C50 H502 107.6 no
C51 C50 H503 112.2 no
H501 C50 H503 110.8 no
H502 C50 H503 106.9 no
C50 C51 C52 120.98(6) yes
C50 C51 C56 120.99(6) yes
C52 C51 C56 118.02(5) yes
C51 C52 C53 120.54(6) yes
C51 C52 H521 120.0 no
C53 C52 H521 119.5 no
C52 C53 C54 120.96(6) yes
C52 C53 H531 119.7 no
C54 C53 H531 119.3 no
C53 C54 C55 118.97(6) yes
C53 C54 H541 120.4 no
C55 C54 H541 120.6 no
C54 C55 C56 120.93(6) yes
C54 C55 H551 119.6 no
C56 C55 H551 119.5 no
C51 C56 C55 120.53(6) yes
C51 C56 H561 119.1 no
C55 C56 H561 120.4 no
C2 Al1 H1 108.9(7) no
C2 Al1 H2 103.6(7) no
H1 Al1 H2 113.0(10) no
C2 Al1 H3 106.5(7) no
H1 Al1 H3 110.3(10) no
H2 Al1 H3 114.0(10) no
C16 N3 C4 115.07(10) yes
C16 N3 C2 125.20(10) yes
C4 N3 C2 119.56(10) yes
C18 N19 C20 115.27(10) yes
C18 N19 C2 123.42(10) yes
C20 N19 C2 121.26(10) yes

loop_
_geom_bond_atom_site_label_1
_geom_bond_atom_site_label_2
_geom_bond_distance
_geom_bond_publ_flag
C2 Al1 2.1012(12) yes
C2 N3 1.3429(16) yes
C2 N19 1.3378(15) yes
C4 C5 1.4013(18) yes
C4 C9 1.4011(18) yes
C4 N3 1.4433(15) yes
C5 C6 1.3960(18) yes
C5 C13 1.5197(19) yes
C6 C7 1.381(2) yes
C6 H61 0.961 no
C7 C8 1.384(2) yes
C7 H71 0.951 no
C8 C9 1.3948(18) yes
C8 H81 0.978 no
C9 C10 1.5225(18) yes
C10 C11 1.533(2) yes
C10 C12 1.529(2) yes
C10 H101 0.974 no
C11 H112 0.983 no
C11 H111 0.990 no
C11 H113 0.979 no
C12 H121 0.975 no
C12 H123 0.981 no
C12 H122 0.962 no
C13 C14 1.524(2) yes
C13 C15 1.525(2) yes
C13 H131 0.993 no
C14 H142 0.979 no
C14 H141 0.984 no
C14 H143 0.992 no
C15 H151 0.977 no
C15 H153 0.983 no
C15 H152 0.974 no
C16 C17 1.5139(18) yes
C16 N3 1.4811(15) yes
C16 H161 0.977 no
C16 H162 0.987 no
C17 C18 1.511(2) yes
C17 H171 0.987 no
C17 H172 0.979 no
C18 N19 1.4782(15) yes
C18 H181 0.955 no
C18 H182 0.993 no
C20 C21 1.4040(18) yes
C20 C25 1.4021(18) yes
C20 N19 1.4496(16) yes
C21 C22 1.3978(19) yes
C21 C29 1.5178(19) yes
C22 C23 1.385(2) yes
C22 H221 0.954 no
C23 C24 1.382(2) yes
C23 H231 0.964 no
C24 C25 1.3952(19) yes
C24 H241 0.966 no
C25 C26 1.5197(19) yes
C26 C27 1.529(2) yes
C26 C28 1.528(2) yes
C26 H261 0.983 no
C27 H271 0.978 no
C27 H272 0.973 no
C27 H273 0.981 no
C28 H281 0.976 no
C28 H282 0.987 no
C28 H283 0.975 no
C29 C30 1.533(2) yes
C29 C31 1.532(2) yes
C29 H291 0.981 no
C30 H301 0.984 no
C30 H302 0.996 no
C30 H303 0.979 no
C31 H311 0.973 no
C31 H312 0.988 no
C31 H313 0.978 no
C40 C41 1.505(6) yes
C40 H401 0.969 no
C40 H402 0.969 no
C40 H403 0.965 no
C41 C42 1.385(5) yes
C41 C46 1.380(5) yes
C42 C43 1.377(5) yes
C42 H421 0.935 no
C43 C44 1.358(5) yes
C43 H431 0.928 no
C44 C45 1.368(5) yes
C44 H441 0.937 no
C45 C46 1.373(5) yes
C45 H451 0.938 no
C46 H461 0.938 no
C50 C51 1.505(4) yes
C50 H501 0.988 no
C50 H502 0.946 no
C50 H503 0.960 no
C51 C52 1.395(3) yes
C51 C56 1.394(3) yes
C52 C53 1.385(3) yes
C52 H521 0.935 no
C53 C54 1.376(3) yes
C53 H531 0.946 no
C54 C55 1.373(3) yes
C54 H541 0.938 no
C55 C56 1.387(3) yes
C55 H551 0.946 no
C56 H561 0.937 no
Al1 H1 1.554(19) no
Al1 H2 1.530(19) no
Al1 H3 1.52(2) no
